data_7038775
loop_
_publ_author_name
'Visinescu, Diana'
'Alexandru, Maria-Gabriela'
'Madalan, Augustin M.'
'Jeon, Ie-Rang'
'Mathoni\`ere, Corine'
'Cl\'erac, Rodolphe'
'Andruh, Marius'

_publ_section_title
;
 A new family of [Cu(II)Ln(III)M(V)] heterotrimetallic complexes (Ln = La,
 Gd, Tb; M = Mo, W): model systems to probe exchange interactions and
 single-molecule magnet properties.
;
_journal_issue 18
_journal_name_full 'Dalton transactions (Cambridge, England : 2003)'
_journal_page_first 7642
_journal_page_last 7649
_journal_paper_doi 10.1039/c6dt00614k
_journal_volume 45
_journal_year 2016
_chemical_formula_sum 'C26 H32 Cu Mo N10 O11 Tb'
_chemical_formula_weight 979.01
_chemical_name_systematic
;
 ?
;
_chemical_properties_physical Photo-sensitive
_space_group_crystal_system monoclinic
_space_group_IT_number 14
_space_group_name_Hall '-P 2yn'
_space_group_name_H-M_alt 'P 1 21/n 1'
_symmetry_space_group_name_Hall '-P 2yn'
_symmetry_space_group_name_H-M 'P 1 21/n 1'
_atom_sites_solution_hydrogens mixed
_audit_creation_method SHELXL-2014
_audit_update_record
;
2016-02-12 deposited with the CCDC.
2016-03-10 downloaded from the CCDC.
;
_cell_angle_alpha 90
_cell_angle_beta 100.966(3)
_cell_angle_gamma 90
_cell_formula_units_Z 4
_cell_length_a 9.9817(4)
_cell_length_b 26.4214(7)
_cell_length_c 13.3202(5)
_cell_measurement_reflns_used 38307
_cell_measurement_temperature 293(2)
_cell_measurement_theta_max 33.56
_cell_measurement_theta_min 2.19
_cell_volume 3448.8(2)
_computing_cell_refinement X-Area
_computing_data_collection X-Area
_computing_data_reduction X-Area
_computing_structure_refinement 'SHELXL-2014 (Sheldrick, 2014)'
_computing_structure_solution 'SHELXS-2014 (Sheldrick, 2014)'
_diffrn_ambient_temperature 293(2)
_diffrn_measured_fraction_theta_full 0.998
_diffrn_measured_fraction_theta_max 0.999
_diffrn_measurement_device_type 'STOE IPDS II'
_diffrn_measurement_method 'omega scans'
_diffrn_radiation_type MoK\a
_diffrn_radiation_wavelength 0.71073
_diffrn_reflns_av_R_equivalents 0.0645
_diffrn_reflns_av_unetI/netI 0.0419
_diffrn_reflns_Laue_measured_fraction_full 0.998
_diffrn_reflns_Laue_measured_fraction_max 0.999
_diffrn_reflns_limit_h_max 12
_diffrn_reflns_limit_h_min -12
_diffrn_reflns_limit_k_max 32
_diffrn_reflns_limit_k_min -32
_diffrn_reflns_limit_l_max 15
_diffrn_reflns_limit_l_min -16
_diffrn_reflns_number 39108
_diffrn_reflns_point_group_measured_fraction_full 0.998
_diffrn_reflns_point_group_measured_fraction_max 0.999
_diffrn_reflns_theta_full 25.242
_diffrn_reflns_theta_max 26.000
_diffrn_reflns_theta_min 2.191
_diffrn_source 'fine-focus sealed tube'
_exptl_absorpt_coefficient_mu 3.068
_exptl_absorpt_correction_T_max 0.9039
_exptl_absorpt_correction_T_min 0.6787
_exptl_absorpt_correction_type multi-scan
_exptl_absorpt_process_details
;
[c.f. r.h. blessing, acta cryst. (1995), a51, 33-38]
;
_exptl_crystal_colour brown
_exptl_crystal_density_diffrn 1.886
_exptl_crystal_density_meas ?
_exptl_crystal_description prism
_exptl_crystal_F_000 1928
_exptl_crystal_preparation 'Magnetic properties'
_exptl_crystal_size_max 0.15
_exptl_crystal_size_mid 0.1
_exptl_crystal_size_min 0.02
_refine_diff_density_max 0.739
_refine_diff_density_min -0.589
_refine_diff_density_rms 0.086
_refine_ls_extinction_method none
_refine_ls_goodness_of_fit_ref 1.006
_refine_ls_hydrogen_treatment mixed
_refine_ls_matrix_type full
_refine_ls_number_parameters 507
_refine_ls_number_reflns 6789
_refine_ls_number_restraints 9
_refine_ls_restrained_S_all 1.005
_refine_ls_R_factor_all 0.0433
_refine_ls_R_factor_gt 0.0305
_refine_ls_shift/su_max 0.001
_refine_ls_shift/su_mean 0.000
_refine_ls_structure_factor_coef Fsqd
_refine_ls_weighting_details 'w=1/[\s^2^(Fo^2^)+(0.0255P)^2^] where P=(Fo^2^+2Fc^2^)/3'
_refine_ls_weighting_scheme calc
_refine_ls_wR_factor_gt 0.0545
_refine_ls_wR_factor_ref 0.0571
_reflns_Friedel_coverage 0.000
_reflns_number_gt 5635
_reflns_number_total 6789
_reflns_threshold_expression 'I > 2\s(I)'
_cod_data_source_file c6dt00614k2.cif
_cod_data_source_block mga21
_cod_depositor_comments
;
The following automatic conversions were performed:

'_exptl_crystal_density_meas' value 'not measured' was changed to '?'
- the value is perceived as not measured.

Automatic conversion script
Id: cif_fix_values 4268 2015-11-12 08:31:59Z antanas 

 Adding full bibliography for 7038773--7038775.cif.
;
_cod_database_code 7038775
_shelx_space_group_comment
;
The symmetry employed for this shelxl refinement is uniquely defined
by the following loop, which should always be used as a source of
symmetry information in preference to the above space-group names.
They are only intended as comments.
;
_shelxl_version_number 2014-3

loop_
_space_group_symop_operation_xyz
'x, y, z'
'-x+1/2, y+1/2, -z+1/2'
'-x, -y, -z'
'x-1/2, -y-1/2, z-1/2'

loop_
_atom_site_label
_atom_site_type_symbol
_atom_site_fract_x
_atom_site_fract_y
_atom_site_fract_z
_atom_site_U_iso_or_equiv
_atom_site_adp_type
_atom_site_occupancy
_atom_site_site_symmetry_order
_atom_site_calc_flag
_atom_site_refinement_flags_posn
_atom_site_refinement_flags_adp
C1 C 0.9245(6) 0.0546(2) 0.6265(4) 0.0541(13) Uani 1 1 d . .
H1A H 0.8637 0.0279 0.5977 0.081 Uiso 1 1 calc R U
H1B H 0.9540 0.0730 0.5724 0.081 Uiso 1 1 calc R U
H1C H 1.0023 0.0403 0.6709 0.081 Uiso 1 1 calc R U
C2 C 0.9293(4) 0.1290(2) 0.7304(3) 0.0409(11) Uani 1 1 d . .
C3 C 1.0631(5) 0.1396(3) 0.7224(4) 0.0564(15) Uani 1 1 d . .
H3 H 1.1105 0.1183 0.6858 0.068 Uiso 1 1 calc R U
C4 C 1.1245(6) 0.1827(3) 0.7702(5) 0.069(2) Uani 1 1 d . .
H4 H 1.2134 0.1906 0.7641 0.083 Uiso 1 1 calc R U
C5 C 1.0586(6) 0.2132(2) 0.8250(5) 0.0622(16) Uani 1 1 d . .
H5 H 1.1031 0.2416 0.8565 0.075 Uiso 1 1 calc R U
C6 C 0.9230(5) 0.20314(19) 0.8358(4) 0.0467(12) Uani 1 1 d . .
C7 C 0.8574(4) 0.16035(17) 0.7866(3) 0.0362(10) Uani 1 1 d . .
C8 C 0.8582(6) 0.23708(18) 0.8972(4) 0.0538(14) Uani 1 1 d . .
H8 H 0.9039 0.2670 0.9188 0.065 Uiso 1 1 calc R U
C9 C 0.6795(6) 0.26587(19) 0.9844(4) 0.0598(16) Uani 1 1 d . .
H9A H 0.6220 0.2890 0.9387 0.072 Uiso 1 1 calc R U
H9B H 0.7492 0.2855 1.0284 0.072 Uiso 1 1 calc R U
C10 C 0.5955(6) 0.23800(19) 1.0481(4) 0.0556(15) Uani 1 1 d . .
H10A H 0.6531 0.2262 1.1106 0.067 Uiso 1 1 calc R U
H10B H 0.5267 0.2604 1.0662 0.067 Uiso 1 1 calc R U
C11 C 0.4209(5) 0.1744(2) 1.0079(3) 0.0460(12) Uani 1 1 d . .
H11 H 0.3772 0.1909 1.0543 0.055 Uiso 1 1 calc R U
C12 C 0.3597(5) 0.12784(19) 0.9632(3) 0.0385(10) Uani 1 1 d . .
C13 C 0.2422(6) 0.1085(3) 0.9940(4) 0.0580(15) Uani 1 1 d . .
H13 H 0.2005 0.1277 1.0380 0.070 Uiso 1 1 calc R U
C14 C 0.1876(6) 0.0628(3) 0.9614(4) 0.0595(15) Uani 1 1 d . .
H14 H 0.1079 0.0517 0.9810 0.071 Uiso 1 1 calc R U
C15 C 0.2507(5) 0.0326(2) 0.8988(4) 0.0474(12) Uani 1 1 d . .
H15 H 0.2159 0.0008 0.8781 0.057 Uiso 1 1 calc R U
C16 C 0.3666(4) 0.05064(17) 0.8680(3) 0.0313(9) Uani 1 1 d . .
C17 C 0.4179(4) 0.09872(16) 0.8939(3) 0.0296(8) Uani 1 1 d . .
C18 C 0.4755(6) -0.02793(18) 0.8467(4) 0.0468(11) Uani 1 1 d . .
H18A H 0.5261 -0.0447 0.8020 0.070 Uiso 1 1 calc R U
H18B H 0.5300 -0.0260 0.9142 0.070 Uiso 1 1 calc R U
H18C H 0.3935 -0.0466 0.8489 0.070 Uiso 1 1 calc R U
C19 C 0.8526(4) 0.12433(16) 1.1130(3) 0.0321(9) Uani 1 1 d . .
C20 C 1.0271(4) 0.06660(15) 1.2211(3) 0.0289(8) Uani 1 1 d . .
C21 C 1.1059(4) 0.16123(15) 1.2323(3) 0.0300(8) Uani 1 1 d . .
C22 C 1.0885(4) 0.10993(16) 1.4010(3) 0.0275(8) Uani 1 1 d . .
C23 C 0.9083(4) 0.21083(15) 1.2554(3) 0.0300(8) Uani 1 1 d . .
C24 C 0.8719(4) 0.15733(15) 1.4162(3) 0.0292(8) Uani 1 1 d . .
C25 C 0.7080(4) 0.14340(16) 1.2471(3) 0.0305(8) Uani 1 1 d . .
C26 C 0.8338(4) 0.06284(14) 1.3291(3) 0.0276(8) Uani 1 1 d . .
N1 N 0.7444(4) 0.22964(14) 0.9242(3) 0.0459(10) Uani 1 1 d . .
N2 N 0.5295(4) 0.19469(14) 0.9890(3) 0.0401(9) Uani 1 1 d . .
N3 N 0.8107(5) 0.11760(18) 1.0275(3) 0.0512(11) Uani 1 1 d . .
N4 N 1.0831(4) 0.03343(15) 1.1921(3) 0.0431(9) Uani 1 1 d . .
N5 N 1.2020(4) 0.17844(17) 1.2126(3) 0.0483(10) Uani 1 1 d . .
N6 N 1.1770(4) 0.09959(16) 1.4646(3) 0.0417(9) Uani 1 1 d . .
N7 N 0.9048(4) 0.25376(14) 1.2462(4) 0.0467(10) Uani 1 1 d . .
N8 N 0.8373(4) 0.17083(17) 1.4887(3) 0.0475(10) Uani 1 1 d . .
N9 N 0.5927(4) 0.14955(16) 1.2361(3) 0.0446(10) Uani 1 1 d . .
N10 N 0.7850(4) 0.02837(15) 1.3574(3) 0.0437(9) Uani 1 1 d . .
O1 O 0.8549(3) 0.08820(13) 0.6837(2) 0.0387(7) Uani 1 1 d . .
O2 O 0.7285(3) 0.14746(11) 0.7871(2) 0.0335(6) Uani 1 1 d . .
O3 O 0.5215(3) 0.11382(10) 0.8511(2) 0.0301(6) Uani 1 1 d . .
O4 O 0.4406(3) 0.02237(11) 0.8092(2) 0.0344(6) Uani 1 1 d . .
O5 O 0.7458(3) 0.04346(15) 0.8581(3) 0.0380(7) Uani 1 1 d . .
O6 O 0.6495(4) -0.00416(14) 0.6625(4) 0.0585(10) Uani 1 1 d D .
O7 O 0.6221(3) 0.09410(14) 0.5378(2) 0.0423(8) Uani 1 1 d D .
O8 O 0.3865(3) 0.05431(14) 0.6103(3) 0.0538(10) Uani 1 1 d D .
O9 O 0.4747(4) 0.15600(13) 0.6456(3) 0.0390(7) Uani 1 1 d D .
O10 O 0.6382(5) 0.22524(18) 0.5784(4) 0.0578(11) Uani 1 1 d . .
O11 O 0.4261(4) 0.10612(16) 1.3633(3) 0.0540(9) Uani 1 1 d D .
Cu1 Cu 0.63518(6) 0.17053(2) 0.89265(4) 0.03478(12) Uani 1 1 d . .
Mo1 Mo 0.92486(3) 0.12992(2) 1.27593(2) 0.01767(7) Uani 1 1 d . .
Tb1 Tb 0.59824(2) 0.07946(2) 0.71232(2) 0.02215(5) Uani 1 1 d . .
H1W H 0.768(7) 0.058(3) 0.901(5) 0.07(3) Uiso 1 1 d . .
H2W H 0.799(6) 0.021(3) 0.856(4) 0.059(18) Uiso 1 1 d . .
H3W H 0.615(11) -0.034(2) 0.676(8) 0.17(4) Uiso 1 1 d D .
H4W H 0.587(5) -0.006(3) 0.605(3) 0.07(2) Uiso 1 1 d D .
H5W H 0.551(4) 0.097(2) 0.486(3) 0.07(2) Uiso 1 1 d D .
H6W H 0.701(5) 0.092(4) 0.515(7) 0.15(4) Uiso 1 1 d D .
H7W H 0.344(6) 0.0249(13) 0.619(5) 0.09(2) Uiso 1 1 d D .
H8W H 0.329(4) 0.0760(16) 0.572(4) 0.055(15) Uiso 1 1 d D .
H9W H 0.424(6) 0.169(3) 0.689(4) 0.09(2) Uiso 1 1 d D .
H10W H 0.513(8) 0.174(3) 0.623(6) 0.10(3) Uiso 1 1 d . .
H11W H 0.709(8) 0.214(3) 0.564(5) 0.08(2) Uiso 1 1 d . .
H12W H 0.655(9) 0.246(3) 0.609(7) 0.09(3) Uiso 1 1 d . .
H13W H 0.467(6) 0.122(3) 1.317(4) 0.09(2) Uiso 1 1 d D .
H14W H 0.410(7) 0.1377(11) 1.384(5) 0.09(2) Uiso 1 1 d D .

loop_
_atom_site_aniso_label
_atom_site_aniso_U_11
_atom_site_aniso_U_22
_atom_site_aniso_U_33
_atom_site_aniso_U_23
_atom_site_aniso_U_13
_atom_site_aniso_U_12
C1 0.051(3) 0.059(3) 0.061(3) 0.012(3) 0.033(3) 0.013(2)
C2 0.026(2) 0.060(3) 0.035(2) 0.020(2) 0.0028(18) -0.006(2)
C3 0.031(2) 0.087(4) 0.052(3) 0.026(3) 0.009(2) -0.007(2)
C4 0.032(3) 0.104(5) 0.066(4) 0.036(4) -0.006(3) -0.032(3)
C5 0.047(3) 0.060(4) 0.071(4) 0.022(3) -0.010(3) -0.028(3)
C6 0.041(2) 0.041(3) 0.050(3) 0.011(2) -0.011(2) -0.015(2)
C7 0.0262(19) 0.041(2) 0.038(2) 0.0179(19) -0.0044(18) -0.0051(17)
C8 0.062(3) 0.029(2) 0.058(3) 0.006(2) -0.022(3) -0.014(2)
C9 0.079(4) 0.025(2) 0.060(3) -0.011(2) -0.025(3) 0.005(2)
C10 0.087(4) 0.035(3) 0.035(2) -0.011(2) -0.012(3) 0.016(3)
C11 0.057(3) 0.051(3) 0.029(2) -0.004(2) 0.006(2) 0.026(2)
C12 0.042(2) 0.050(3) 0.0245(19) 0.0036(18) 0.0079(18) 0.016(2)
C13 0.051(3) 0.090(5) 0.039(3) 0.000(3) 0.024(2) 0.019(3)
C14 0.048(3) 0.091(5) 0.046(3) 0.003(3) 0.024(2) -0.007(3)
C15 0.041(2) 0.067(3) 0.036(2) 0.006(2) 0.010(2) -0.011(2)
C16 0.031(2) 0.044(2) 0.0196(18) 0.0030(16) 0.0058(16) -0.0031(17)
C17 0.0247(18) 0.043(2) 0.0214(18) 0.0021(16) 0.0047(15) 0.0045(16)
C18 0.061(3) 0.031(2) 0.047(3) 0.006(2) 0.009(2) 0.001(2)
C19 0.032(2) 0.035(2) 0.028(2) 0.0014(17) 0.0020(17) 0.0089(17)
C20 0.0326(19) 0.027(2) 0.0268(19) 0.0065(15) 0.0051(16) 0.0074(16)
C21 0.030(2) 0.028(2) 0.035(2) 0.0016(16) 0.0127(18) 0.0014(16)
C22 0.0229(18) 0.037(2) 0.0228(18) 0.0037(16) 0.0058(16) 0.0028(16)
C23 0.0270(19) 0.027(2) 0.038(2) 0.0058(16) 0.0112(17) 0.0038(16)
C24 0.0276(19) 0.029(2) 0.031(2) 0.0008(16) 0.0049(16) 0.0048(15)
C25 0.028(2) 0.031(2) 0.032(2) 0.0058(16) 0.0035(16) -0.0016(16)
C26 0.0276(18) 0.0228(19) 0.033(2) 0.0007(15) 0.0055(16) -0.0003(15)
N1 0.054(2) 0.0227(18) 0.050(2) -0.0010(16) -0.018(2) -0.0002(17)
N2 0.058(2) 0.0298(19) 0.0269(17) -0.0070(14) -0.0055(17) 0.0135(18)
N3 0.062(3) 0.058(3) 0.031(2) -0.0044(18) 0.0005(19) 0.010(2)
N4 0.056(2) 0.033(2) 0.044(2) 0.0023(16) 0.0180(19) 0.0156(18)
N5 0.040(2) 0.048(2) 0.062(3) 0.000(2) 0.024(2) -0.0038(18)
N6 0.0331(19) 0.056(2) 0.0325(19) 0.0083(17) -0.0027(16) 0.0050(17)
N7 0.046(2) 0.027(2) 0.073(3) 0.0071(18) 0.025(2) 0.0071(16)
N8 0.051(2) 0.061(3) 0.034(2) -0.0065(19) 0.0198(19) 0.009(2)
N9 0.0281(19) 0.045(2) 0.061(3) 0.0118(19) 0.0099(18) 0.0081(16)
N10 0.042(2) 0.039(2) 0.048(2) 0.0086(18) 0.0044(18) -0.0128(18)
O1 0.0293(14) 0.053(2) 0.0359(15) 0.0007(14) 0.0117(12) -0.0015(13)
O2 0.0259(13) 0.0345(15) 0.0379(16) -0.0003(12) 0.0003(12) -0.0084(12)
O3 0.0356(15) 0.0286(14) 0.0290(14) -0.0060(11) 0.0139(12) -0.0038(11)
O4 0.0429(16) 0.0285(15) 0.0334(15) -0.0001(12) 0.0113(13) -0.0023(12)
O5 0.0383(17) 0.0425(19) 0.0315(17) 0.0040(15) 0.0019(14) 0.0149(15)
O6 0.060(2) 0.0338(19) 0.088(3) -0.0132(19) 0.030(2) 0.0012(17)
O7 0.0388(17) 0.059(2) 0.0309(16) 0.0074(14) 0.0113(14) -0.0002(15)
O8 0.0365(17) 0.052(2) 0.063(2) 0.0340(18) -0.0172(16) -0.0194(16)
O9 0.0445(18) 0.0310(17) 0.0399(18) 0.0002(14) 0.0042(15) 0.0063(14)
O10 0.072(3) 0.041(2) 0.068(3) -0.002(2) 0.034(2) 0.004(2)
O11 0.0447(19) 0.061(3) 0.059(2) 0.0025(19) 0.0177(18) -0.0011(18)
Cu1 0.0429(3) 0.0255(2) 0.0337(3) -0.0076(2) 0.0014(2) -0.0031(2)
Mo1 0.01789(14) 0.01751(14) 0.01773(14) 0.00142(11) 0.00371(11) 0.00186(11)
Tb1 0.02197(8) 0.02283(9) 0.02136(8) -0.00056(7) 0.00338(6) 0.00109(7)

loop_
_atom_type_symbol
_atom_type_description
_atom_type_scat_dispersion_real
_atom_type_scat_dispersion_imag
_atom_type_scat_source
C C 0.0033 0.0016 'International Tables Vol C Tables 4.2.6.8 and 6.1.1.4'
H H 0.0000 0.0000 'International Tables Vol C Tables 4.2.6.8 and 6.1.1.4'
Cu Cu 0.3201 1.2651 'International Tables Vol C Tables 4.2.6.8 and 6.1.1.4'
Mo Mo -1.6832 0.6857 'International Tables Vol C Tables 4.2.6.8 and 6.1.1.4'
N N 0.0061 0.0033 'International Tables Vol C Tables 4.2.6.8 and 6.1.1.4'
O O 0.0106 0.0060 'International Tables Vol C Tables 4.2.6.8 and 6.1.1.4'
Tb Tb -0.1723 4.1537 'International Tables Vol C Tables 4.2.6.8 and 6.1.1.4'

loop_
_geom_angle_atom_site_label_1
_geom_angle_atom_site_label_2
_geom_angle_atom_site_label_3
_geom_angle
O1 C1 H1A 109.5
O1 C1 H1B 109.5
H1A C1 H1B 109.5
O1 C1 H1C 109.5
H1A C1 H1C 109.5
H1B C1 H1C 109.5
C3 C2 O1 124.2(5)
C3 C2 C7 121.3(5)
O1 C2 C7 114.4(3)
C2 C3 C4 118.4(6)
C2 C3 H3 120.8
C4 C3 H3 120.8
C5 C4 C3 121.6(5)
C5 C4 H4 119.2
C3 C4 H4 119.2
C4 C5 C6 121.3(5)
C4 C5 H5 119.3
C6 C5 H5 119.3
C7 C6 C5 118.3(6)
C7 C6 C8 123.0(4)
C5 C6 C8 118.7(5)
O2 C7 C2 116.4(4)
O2 C7 C6 124.6(5)
C2 C7 C6 119.0(4)
N1 C8 C6 125.7(4)
N1 C8 H8 117.1
C6 C8 H8 117.1
N1 C9 C10 109.9(4)
N1 C9 H9A 109.7
C10 C9 H9A 109.7
N1 C9 H9B 109.7
C10 C9 H9B 109.7
H9A C9 H9B 108.2
N2 C10 C9 108.8(4)
N2 C10 H10A 109.9
C9 C10 H10A 109.9
N2 C10 H10B 109.9
C9 C10 H10B 109.9
H10A C10 H10B 108.3
N2 C11 C12 125.6(4)
N2 C11 H11 117.2
C12 C11 H11 117.2
C17 C12 C13 117.5(5)
C17 C12 C11 122.6(4)
C13 C12 C11 119.8(4)
C14 C13 C12 122.2(5)
C14 C13 H13 118.9
C12 C13 H13 118.9
C13 C14 C15 120.1(5)
C13 C14 H14 120.0
C15 C14 H14 120.0
C16 C15 C14 118.7(5)
C16 C15 H15 120.6
C14 C15 H15 120.6
C15 C16 C17 122.1(4)
C15 C16 O4 123.0(4)
C17 C16 O4 114.9(3)
O3 C17 C16 116.5(3)
O3 C17 C12 124.5(4)
C16 C17 C12 118.9(4)
O4 C18 H18A 109.5
O4 C18 H18B 109.5
H18A C18 H18B 109.5
O4 C18 H18C 109.5
H18A C18 H18C 109.5
H18B C18 H18C 109.5
N3 C19 Mo1 174.7(4)
N4 C20 Mo1 179.0(4)
N5 C21 Mo1 177.7(4)
N6 C22 Mo1 177.9(3)
N7 C23 Mo1 177.3(4)
N8 C24 Mo1 176.4(4)
N9 C25 Mo1 176.8(4)
N10 C26 Mo1 179.0(4)
C8 N1 C9 124.2(4)
C8 N1 Cu1 124.7(4)
C9 N1 Cu1 111.1(4)
C11 N2 C10 122.2(4)
C11 N2 Cu1 126.0(3)
C10 N2 Cu1 111.6(4)
C2 O1 C1 116.6(4)
C2 O1 Tb1 116.7(3)
C1 O1 Tb1 126.7(3)
C7 O2 Cu1 121.6(3)
C7 O2 Tb1 131.1(3)
Cu1 O2 Tb1 104.36(12)
C17 O3 Cu1 125.5(2)
C17 O3 Tb1 128.7(2)
Cu1 O3 Tb1 105.80(12)
C16 O4 C18 114.8(3)
C16 O4 Tb1 113.1(2)
C18 O4 Tb1 124.2(3)
Tb1 O5 H1W 120(6)
Tb1 O5 H2W 125(4)
H1W O5 H2W 110(7)
Tb1 O6 H3W 131(7)
Tb1 O6 H4W 97(4)
H3W O6 H4W 84(7)
Tb1 O7 H5W 123(4)
Tb1 O7 H6W 125(6)
H5W O7 H6W 111(7)
Tb1 O8 H7W 124(4)
Tb1 O8 H8W 123(4)
H7W O8 H8W 111(6)
Tb1 O9 H9W 113(5)
Tb1 O9 H10W 116(7)
H9W O9 H10W 115(8)
H11W O10 H12W 107(9)
H13W O11 H14W 85(6)
O3 Cu1 N1 175.58(15)
O3 Cu1 N2 94.80(15)
N1 Cu1 N2 86.81(19)
O3 Cu1 O2 83.24(11)
N1 Cu1 O2 94.84(17)
N2 Cu1 O2 175.27(14)
O3 Cu1 Tb1 41.39(8)
N1 Cu1 Tb1 136.29(15)
N2 Cu1 Tb1 135.61(13)
O2 Cu1 Tb1 41.99(8)
C25 Mo1 C23 76.32(15)
C25 Mo1 C20 126.27(16)
C23 Mo1 C20 139.02(15)
C25 Mo1 C19 72.53(15)
C23 Mo1 C19 86.41(16)
C20 Mo1 C19 72.29(15)
C25 Mo1 C24 72.31(15)
C23 Mo1 C24 75.64(15)
C20 Mo1 C24 139.60(14)
C19 Mo1 C24 143.37(14)
C25 Mo1 C21 138.64(15)
C23 Mo1 C21 68.60(14)
C20 Mo1 C21 74.50(15)
C19 Mo1 C21 83.85(16)
C24 Mo1 C21 117.23(15)
C25 Mo1 C22 139.70(15)
C23 Mo1 C22 111.57(16)
C20 Mo1 C22 74.64(15)
C19 Mo1 C22 144.70(15)
C24 Mo1 C22 71.90(14)
C21 Mo1 C22 75.73(15)
C25 Mo1 C26 73.99(15)
C23 Mo1 C26 145.43(14)
C20 Mo1 C26 74.45(15)
C19 Mo1 C26 101.04(16)
C24 Mo1 C26 78.77(15)
C21 Mo1 C26 145.30(15)
C22 Mo1 C26 81.46(15)
O3 Tb1 O2 66.35(10)
O3 Tb1 O8 99.93(13)
O2 Tb1 O8 145.39(12)
O3 Tb1 O6 134.80(13)
O2 Tb1 O6 134.47(13)
O8 Tb1 O6 78.31(15)
O3 Tb1 O5 75.82(12)
O2 Tb1 O5 75.69(12)
O8 Tb1 O5 133.89(12)
O6 Tb1 O5 74.16(16)
O3 Tb1 O7 144.51(11)
O2 Tb1 O7 97.98(11)
O8 Tb1 O7 74.60(12)
O6 Tb1 O7 79.34(14)
O5 Tb1 O7 133.25(12)
O3 Tb1 O9 75.25(11)
O2 Tb1 O9 73.68(11)
O8 Tb1 O9 72.06(12)
O6 Tb1 O9 141.57(14)
O5 Tb1 O9 144.21(13)
O7 Tb1 O9 69.69(12)
O3 Tb1 O1 123.49(9)
O2 Tb1 O1 61.40(10)
O8 Tb1 O1 135.61(12)
O6 Tb1 O1 77.19(12)
O5 Tb1 O1 72.05(11)
O7 Tb1 O1 64.87(10)
O9 Tb1 O1 107.91(12)
O3 Tb1 O4 61.51(9)
O2 Tb1 O4 124.02(9)
O8 Tb1 O4 65.10(10)
O6 Tb1 O4 77.87(12)
O5 Tb1 O4 73.36(11)
O7 Tb1 O4 136.77(10)
O9 Tb1 O4 109.79(11)
O1 Tb1 O4 141.62(9)
O3 Tb1 Cu1 32.80(7)
O2 Tb1 Cu1 33.65(7)
O8 Tb1 Cu1 124.83(11)
O6 Tb1 Cu1 149.05(12)
O5 Tb1 Cu1 74.89(10)
O7 Tb1 Cu1 123.69(9)
O9 Tb1 Cu1 69.37(8)
O1 Tb1 Cu1 93.56(7)
O4 Tb1 Cu1 93.05(6)

loop_
_geom_bond_atom_site_label_1
_geom_bond_atom_site_label_2
_geom_bond_distance
C1 O1 1.434(6)
C1 H1A 0.9600
C1 H1B 0.9600
C1 H1C 0.9600
C2 C3 1.388(6)
C2 O1 1.388(6)
C2 C7 1.402(7)
C3 C4 1.389(9)
C3 H3 0.9300
C4 C5 1.340(10)
C4 H4 0.9300
C5 C6 1.414(8)
C5 H5 0.9300
C6 C7 1.404(7)
C6 C8 1.447(8)
C7 O2 1.332(5)
C8 N1 1.270(7)
C8 H8 0.9300
C9 N1 1.476(7)
C9 C10 1.495(9)
C9 H9A 0.9700
C9 H9B 0.9700
C10 N2 1.471(6)
C10 H10A 0.9700
C10 H10B 0.9700
C11 N2 1.277(7)
C11 C12 1.450(7)
C11 H11 0.9300
C12 C17 1.409(6)
C12 C13 1.410(7)
C13 C14 1.363(9)
C13 H13 0.9300
C14 C15 1.388(8)
C14 H14 0.9300
C15 C16 1.384(6)
C15 H15 0.9300
C16 C17 1.388(6)
C16 O4 1.392(5)
C17 O3 1.334(5)
C18 O4 1.439(5)
C18 H18A 0.9600
C18 H18B 0.9600
C18 H18C 0.9600
C19 N3 1.149(6)
C19 Mo1 2.158(4)
C20 N4 1.146(5)
C20 Mo1 2.158(4)
C21 N5 1.137(6)
C21 Mo1 2.165(4)
C22 N6 1.136(5)
C22 Mo1 2.165(4)
C23 N7 1.141(6)
C23 Mo1 2.158(4)
C24 N8 1.143(5)
C24 Mo1 2.161(4)
C25 N9 1.143(5)
C25 Mo1 2.155(4)
C26 N10 1.130(5)
C26 Mo1 2.171(4)
N1 Cu1 1.905(4)
N2 Cu1 1.919(4)
O1 Tb1 2.671(3)
O2 Cu1 1.928(3)
O2 Tb1 2.328(3)
O3 Cu1 1.898(3)
O3 Tb1 2.316(3)
O4 Tb1 2.681(3)
O5 Tb1 2.399(3)
O5 H1W 0.69(7)
O5 H2W 0.80(7)
O6 Tb1 2.390(4)
O6 H3W 0.900(5)
O6 H4W 0.898(5)
O7 Tb1 2.413(3)
O7 H5W 0.899(5)
O7 H6W 0.899(5)
O8 Tb1 2.380(3)
O8 H7W 0.899(5)
O8 H8W 0.898(5)
O9 Tb1 2.446(3)
O9 H9W 0.899(5)
O9 H10W 0.72(8)
O10 H11W 0.82(8)
O10 H12W 0.68(9)
O11 H13W 0.900(5)
O11 H14W 0.899(5)
Cu1 Tb1 3.3703(5)
